data_1551719
loop_
_publ_author_name
'GOLCHOUBIAN, Hamid'
'FATEH, Davod Sadeghi'

_publ_section_title
;
 Crystal and Molecular Structure of a Cu(II) Complex with Macrocyclic
 Ligand of
 10,12-dibromo-6-ethylcyanide-3,6,14,18-tetraazapentaicosa-1(25),
 8(24),10,12,13,19,21,23-octaene-24,25-diol
;
_journal_name_full 'X-ray Structure Analysis Online'
_journal_page_first 37
_journal_paper_doi 10.2116/xraystruct.27.37
_journal_volume 27
_journal_year 2011
_chemical_formula_moiety 'C24 H26 Br2 Cu N5 O2, F6 P'
_chemical_formula_sum 'C24 H26 Br2 Cu F6 N5 O2 P'
_chemical_formula_weight 784.83
_space_group_IT_number 14
_space_group_name_Hall '-P 2yn'
_space_group_name_H-M_alt 'P 1 21/n 1'
_symmetry_cell_setting monoclinic
_symmetry_space_group_name_Hall '-P 2yn'
_symmetry_space_group_name_H-M 'P 1 21/n 1'
_atom_sites_solution_hydrogens geom
_atom_sites_solution_primary direct
_atom_sites_solution_secondary difmap
_audit_creation_method SHELXL-97
_cell_angle_alpha 90.00
_cell_angle_beta 102.2560(19)
_cell_angle_gamma 90.00
_cell_formula_units_Z 4
_cell_length_a 8.6189(2)
_cell_length_b 17.9591(7)
_cell_length_c 18.4009(6)
_cell_measurement_reflns_used 18221
_cell_measurement_temperature 150(1)
_cell_measurement_theta_max 25.2
_cell_measurement_theta_min 2.7
_cell_volume 2783.32(16)
_computing_cell_refinement 'Denzo-SMN (Otwinowski & Minor, 1997)'
_computing_data_collection 'Collect (Nonius B.V., 1997-2002)'
_computing_data_reduction Denzo-SMN
_computing_molecular_graphics 'PLATON (Spek, 2009)'
_computing_publication_material 'SHELXTL V6.1'
_computing_structure_refinement 'SHELXTL V6.1 (Sheldrick, 2008)'
_computing_structure_solution 'SIR-92 (Altomare et al., 1994)'
_diffrn_ambient_temperature 150(1)
_diffrn_detector_area_resol_mean 9
_diffrn_measured_fraction_theta_full 0.993
_diffrn_measured_fraction_theta_max 0.993
_diffrn_measurement_device_type 'Nonius KappaCCD'
_diffrn_measurement_method '\f scans and \w scans with \k offsets'
_diffrn_radiation_monochromator graphite
_diffrn_radiation_source 'fine-focus sealed tube'
_diffrn_radiation_type MoK\a
_diffrn_radiation_wavelength 0.71073
_diffrn_reflns_av_R_equivalents 0.0717
_diffrn_reflns_av_sigmaI/netI 0.0625
_diffrn_reflns_limit_h_max 10
_diffrn_reflns_limit_h_min -10
_diffrn_reflns_limit_k_max 21
_diffrn_reflns_limit_k_min -21
_diffrn_reflns_limit_l_max 22
_diffrn_reflns_limit_l_min -19
_diffrn_reflns_number 18221
_diffrn_reflns_theta_full 25.18
_diffrn_reflns_theta_max 25.18
_diffrn_reflns_theta_min 2.67
_exptl_absorpt_coefficient_mu 3.787
_exptl_absorpt_correction_T_max 0.795
_exptl_absorpt_correction_T_min 0.655
_exptl_absorpt_correction_type multi-scan
_exptl_absorpt_process_details
;
multi-scan from symmetry-related measurements 
 Sortav (Blessing 1995)
;
_exptl_crystal_colour green
_exptl_crystal_density_diffrn 1.873
_exptl_crystal_density_method 'not measured'
_exptl_crystal_description needle
_exptl_crystal_F_000 1556
_exptl_crystal_size_max 0.16
_exptl_crystal_size_mid 0.08
_exptl_crystal_size_min 0.06
_refine_diff_density_max 0.442
_refine_diff_density_min -0.444
_refine_diff_density_rms 0.083
_refine_ls_extinction_method none
_refine_ls_goodness_of_fit_ref 1.021
_refine_ls_hydrogen_treatment constr
_refine_ls_matrix_type full
_refine_ls_number_parameters 384
_refine_ls_number_reflns 4969
_refine_ls_number_restraints 14
_refine_ls_restrained_S_all 1.020
_refine_ls_R_factor_all 0.0772
_refine_ls_R_factor_gt 0.0448
_refine_ls_shift/su_max 0.001
_refine_ls_shift/su_mean 0.000
_refine_ls_structure_factor_coef Fsqd
_refine_ls_weighting_details 'calc w=1/[\s^2^(Fo^2^)+(0.0485P)^2^+2.0281P] where P=(Fo^2^+2Fc^2^)/3'
_refine_ls_weighting_scheme calc
_refine_ls_wR_factor_gt 0.0990
_refine_ls_wR_factor_ref 0.1129
_reflns_number_gt 3442
_reflns_number_total 4969
_reflns_threshold_expression I>2\s(I)
_cod_data_source_file 27_37_1.cif
_cod_data_source_block k10220
_cod_depositor_comments
;
The following automatic conversions were performed:

'_symmetry_cell_setting' value 'Monoclinic' changed to 'monoclinic'
according to
/home/andrius/struct/COD-crude-data/automatic-downloads/current/J-STAGE/lib/dictionaries/cif_core.dic
dictionary named 'cif_core.dic' version 2.4.2 from 2011-04-26.

Automatic conversion script
Id: cif_fix_values 6524 2018-11-02 12:15:13Z antanas 
;
_cod_original_sg_symbol_H-M 'P 21/n'
_cod_database_code 1551719

loop_
_symmetry_equiv_pos_as_xyz
'x, y, z'
'-x+1/2, y+1/2, -z+1/2'
'-x, -y, -z'
'x-1/2, -y-1/2, z-1/2'

loop_
_atom_site_label
_atom_site_type_symbol
_atom_site_fract_x
_atom_site_fract_y
_atom_site_fract_z
_atom_site_U_iso_or_equiv
_atom_site_adp_type
_atom_site_occupancy
_atom_site_symmetry_multiplicity
_atom_site_calc_flag
_atom_site_refinement_flags
_atom_site_disorder_assembly
_atom_site_disorder_group
Cu1 Cu 0.73902(6) 0.34386(3) 0.41002(3) 0.03750(17) Uani 1 1 d . A .
Br1 Br 0.05864(6) 0.59330(3) 0.42842(3) 0.05184(18) Uani 1 1 d . . .
Br2 Br 1.44872(7) 0.24103(4) 0.26229(4) 0.0707(2) Uani 1 1 d . A .
O1 O 0.6429(4) 0.43803(17) 0.37825(18) 0.0439(8) Uani 1 1 d . . .
O2 O 0.8815(4) 0.37878(17) 0.35064(17) 0.0436(8) Uani 1 1 d . . .
N1 N 0.5649(4) 0.3196(2) 0.4625(2) 0.0418(9) Uani 1 1 d . . .
N2 N 0.8655(4) 0.2526(2) 0.4363(2) 0.0435(10) Uani 1 1 d . . .
N3 N 0.8606(4) 0.4523(2) 0.1995(2) 0.0428(10) Uani 1 1 d . . .
N4 N 0.6386(5) 0.5328(2) 0.2626(2) 0.0450(10) Uani 1 1 d . C .
H4A H 0.5525 0.5189 0.2264 0.054 Uiso 1 1 calc R . .
H4B H 0.6851 0.4903 0.2851 0.054 Uiso 1 1 calc R . .
C1 C 0.5126(5) 0.4690(3) 0.3889(3) 0.0387(11) Uani 1 1 d . A .
C2 C 0.4699(5) 0.5393(3) 0.3576(3) 0.0405(11) Uani 1 1 d . A .
C3 C 0.3340(5) 0.5742(3) 0.3685(3) 0.0410(11) Uani 1 1 d . . .
H3A H 0.3051 0.6214 0.3465 0.049 Uiso 1 1 calc R . .
C4 C 0.2395(5) 0.5406(3) 0.4114(3) 0.0437(12) Uani 1 1 d . . .
C5 C 0.2756(5) 0.4726(3) 0.4417(3) 0.0414(12) Uani 1 1 d . A .
H5A H 0.2087 0.4501 0.4703 0.050 Uiso 1 1 calc R . .
C6 C 0.4128(5) 0.4349(3) 0.4307(2) 0.0379(11) Uani 1 1 d . . .
C7 C 0.4466(5) 0.3626(3) 0.4642(3) 0.0425(12) Uani 1 1 d . A .
H7A H 0.3717 0.3443 0.4911 0.051 Uiso 1 1 calc R . .
C8 C 0.5634(6) 0.2492(3) 0.5048(3) 0.0608(16) Uani 1 1 d D A 1
H8A H 0.6107 0.2589 0.5578 0.073 Uiso 0.780(8) 1 calc PR B 1
H8B H 0.4517 0.2340 0.5015 0.073 Uiso 0.780(8) 1 calc PR B 1
C9 C 0.6495(6) 0.1869(3) 0.4791(4) 0.0541(19) Uani 0.780(8) 1 d PD A 1
H9A H 0.6307 0.1414 0.5064 0.065 Uiso 0.780(8) 1 calc PR B 1
H9B H 0.6035 0.1782 0.4257 0.065 Uiso 0.780(8) 1 calc PR B 1
C10 C 0.8224(6) 0.1972(3) 0.4883(3) 0.0599(15) Uani 1 1 d D A 1
H10A H 0.8714 0.1488 0.4805 0.072 Uiso 0.780(8) 1 calc PR B 1
H10B H 0.8670 0.2133 0.5399 0.072 Uiso 0.780(8) 1 calc PR B 1
H8A1 H 0.5033 0.2579 0.5443 0.073 Uiso 0.220(8) 1 calc PR B 2
H8A2 H 0.5048 0.2112 0.4706 0.073 Uiso 0.220(8) 1 calc PR B 2
C9A C 0.7201(13) 0.2183(12) 0.5397(6) 0.0541(19) Uani 0.220(8) 1 d PD A 2
H9AA H 0.7773 0.2556 0.5751 0.065 Uiso 0.220(8) 1 calc PR B 2
H9AB H 0.7034 0.1738 0.5688 0.065 Uiso 0.220(8) 1 calc PR B 2
H10C H 0.7701 0.1551 0.4579 0.072 Uiso 0.220(8) 1 calc PR B 2
H10D H 0.9227 0.1777 0.5189 0.072 Uiso 0.220(8) 1 calc PR B 2
C11 C 0.9927(6) 0.2364(3) 0.4128(3) 0.0429(12) Uani 1 1 d . A .
H11A H 1.0457 0.1918 0.4317 0.051 Uiso 1 1 calc R . .
C12 C 1.0631(5) 0.2779(3) 0.3616(3) 0.0406(11) Uani 1 1 d . . .
C13 C 1.1978(6) 0.2465(3) 0.3406(3) 0.0456(12) Uani 1 1 d . A .
H13A H 1.2382 0.1998 0.3605 0.055 Uiso 1 1 calc R . .
C14 C 1.2689(5) 0.2832(3) 0.2920(3) 0.0479(13) Uani 1 1 d . . .
C15 C 1.2106(5) 0.3514(3) 0.2620(3) 0.0427(12) Uani 1 1 d . A .
H15A H 1.2610 0.3762 0.2276 0.051 Uiso 1 1 calc R . .
C16 C 1.0799(5) 0.3833(3) 0.2821(2) 0.0386(11) Uani 1 1 d . . .
C17 C 1.0024(5) 0.3465(3) 0.3327(2) 0.0371(11) Uani 1 1 d . A .
C18 C 1.0177(5) 0.4569(3) 0.2495(3) 0.0435(12) Uani 1 1 d . A .
H18A H 1.0116 0.4917 0.2906 0.052 Uiso 1 1 calc R . .
H18B H 1.0939 0.4780 0.2216 0.052 Uiso 1 1 calc R . .
C19 C 0.8068(6) 0.5248(3) 0.1691(3) 0.0489(13) Uani 1 1 d . C .
H19A H 0.7167 0.5182 0.1262 0.059 Uiso 1 1 calc R . .
H19B H 0.8938 0.5498 0.1511 0.059 Uiso 1 1 calc R . .
C20 C 0.7552(6) 0.5728(3) 0.2269(3) 0.0477(13) Uani 1 1 d . . .
H20A H 0.8493 0.5869 0.2654 0.057 Uiso 1 1 calc R C .
H20B H 0.7063 0.6191 0.2032 0.057 Uiso 1 1 calc R . .
C21 C 0.5829(6) 0.5791(3) 0.3188(3) 0.0462(12) Uani 1 1 d . . .
H21A H 0.5297 0.6241 0.2940 0.055 Uiso 1 1 calc R C .
H21B H 0.6762 0.5958 0.3565 0.055 Uiso 1 1 calc R . .
C22 C 0.8446(6) 0.3934(3) 0.1426(3) 0.0511(13) Uani 1 1 d D C 1
H22A H 0.9472 0.3677 0.1452 0.061 Uiso 0.706(17) 1 calc PR D 1
H22B H 0.8087 0.4146 0.0922 0.061 Uiso 0.706(17) 1 calc PR D 1
C23 C 0.7242(11) 0.3411(4) 0.1601(7) 0.057(3) Uani 0.706(17) 1 d PD C 1
H23A H 0.7526 0.3280 0.2135 0.068 Uiso 0.706(17) 1 calc PR D 1
H23B H 0.6195 0.3661 0.1506 0.068 Uiso 0.706(17) 1 calc PR D 1
C24 C 0.712(3) 0.2719(4) 0.1154(8) 0.052(3) Uani 0.706(17) 1 d PD C 1
N5 N 0.717(3) 0.2167(15) 0.0796(16) 0.053(4) Uani 0.706(17) 1 d PD C 1
H22C H 0.9234 0.3541 0.1614 0.061 Uiso 0.294(17) 1 calc PR D 2
H22D H 0.8728 0.4149 0.0976 0.061 Uiso 0.294(17) 1 calc PR D 2
C23A C 0.6865(9) 0.3578(7) 0.1203(17) 0.057(3) Uani 0.294(17) 1 d PD C 2
H23C H 0.6184 0.3870 0.0801 0.068 Uiso 0.294(17) 1 calc PR D 2
H23D H 0.6340 0.3557 0.1632 0.068 Uiso 0.294(17) 1 calc PR D 2
C24A C 0.710(7) 0.2815(8) 0.094(2) 0.052(3) Uani 0.294(17) 1 d PD C 2
N5A N 0.693(8) 0.230(4) 0.067(4) 0.053(4) Uani 0.294(17) 1 d P C 2
P1 P 0.28943(17) 0.52088(8) 0.09045(8) 0.0521(4) Uani 1 1 d . . .
F1 F 0.2966(6) 0.4847(2) 0.0141(2) 0.0977(13) Uani 1 1 d . . .
F2 F 0.3884(5) 0.4535(2) 0.1344(2) 0.0964(12) Uani 1 1 d . . .
F3 F 0.1328(4) 0.4779(2) 0.0918(2) 0.0893(12) Uani 1 1 d . . .
F4 F 0.4516(4) 0.5640(2) 0.0939(3) 0.1023(14) Uani 1 1 d . . .
F5 F 0.1983(4) 0.59048(19) 0.0491(2) 0.0809(10) Uani 1 1 d . . .
F6 F 0.2850(5) 0.5578(2) 0.1690(2) 0.0979(13) Uani 1 1 d . . .

loop_
_atom_site_aniso_label
_atom_site_aniso_U_11
_atom_site_aniso_U_22
_atom_site_aniso_U_33
_atom_site_aniso_U_23
_atom_site_aniso_U_13
_atom_site_aniso_U_12
Cu1 0.0407(3) 0.0320(3) 0.0433(4) 0.0045(3) 0.0168(2) 0.0042(2)
Br1 0.0446(3) 0.0560(4) 0.0566(3) -0.0068(3) 0.0148(2) 0.0135(2)
Br2 0.0644(4) 0.0692(4) 0.0922(5) 0.0120(3) 0.0470(3) 0.0205(3)
O1 0.0446(18) 0.040(2) 0.053(2) 0.0086(16) 0.0213(15) 0.0096(15)
O2 0.0517(19) 0.0367(19) 0.049(2) 0.0114(16) 0.0261(16) 0.0084(15)
N1 0.044(2) 0.035(2) 0.051(2) 0.0084(19) 0.0221(18) 0.0025(18)
N2 0.045(2) 0.036(2) 0.054(3) 0.011(2) 0.0197(19) 0.0063(18)
N3 0.050(2) 0.037(3) 0.042(2) 0.003(2) 0.0118(19) -0.0008(18)
N4 0.047(2) 0.041(3) 0.048(2) 0.003(2) 0.0133(19) 0.0005(18)
C1 0.042(3) 0.035(3) 0.040(3) -0.002(2) 0.012(2) 0.003(2)
C2 0.050(3) 0.034(3) 0.040(3) -0.002(2) 0.016(2) 0.002(2)
C3 0.045(3) 0.036(3) 0.042(3) 0.000(2) 0.009(2) 0.006(2)
C4 0.040(3) 0.049(3) 0.043(3) -0.001(2) 0.009(2) 0.013(2)
C5 0.043(3) 0.046(3) 0.036(3) -0.006(2) 0.011(2) 0.000(2)
C6 0.041(3) 0.034(3) 0.039(3) -0.001(2) 0.009(2) 0.002(2)
C7 0.046(3) 0.045(3) 0.042(3) -0.001(2) 0.021(2) -0.003(2)
C8 0.059(3) 0.047(3) 0.087(4) 0.023(3) 0.037(3) 0.004(3)
C9 0.060(4) 0.030(4) 0.077(5) 0.019(3) 0.026(4) 0.002(3)
C10 0.062(3) 0.046(3) 0.080(4) 0.027(3) 0.034(3) 0.013(3)
C8A 0.059(3) 0.047(3) 0.087(4) 0.023(3) 0.037(3) 0.004(3)
C9A 0.060(4) 0.030(4) 0.077(5) 0.019(3) 0.026(4) 0.002(3)
C10A 0.062(3) 0.046(3) 0.080(4) 0.027(3) 0.034(3) 0.013(3)
C11 0.047(3) 0.036(3) 0.047(3) 0.003(2) 0.014(2) 0.006(2)
C12 0.042(3) 0.039(3) 0.043(3) 0.002(2) 0.014(2) 0.005(2)
C13 0.048(3) 0.041(3) 0.052(3) 0.004(2) 0.020(2) 0.009(2)
C14 0.045(3) 0.049(3) 0.056(3) -0.001(3) 0.022(2) 0.007(2)
C15 0.048(3) 0.042(3) 0.042(3) 0.002(2) 0.019(2) 0.002(2)
C16 0.044(3) 0.036(3) 0.035(3) -0.004(2) 0.006(2) -0.004(2)
C17 0.039(2) 0.037(3) 0.037(3) 0.000(2) 0.013(2) 0.002(2)
C18 0.050(3) 0.039(3) 0.044(3) 0.002(2) 0.015(2) -0.005(2)
C19 0.049(3) 0.052(3) 0.049(3) 0.010(3) 0.018(2) 0.006(2)
C20 0.051(3) 0.042(3) 0.054(3) 0.013(3) 0.018(2) 0.002(2)
C21 0.050(3) 0.035(3) 0.055(3) 0.003(2) 0.014(2) 0.008(2)
C22 0.058(3) 0.053(4) 0.043(3) 0.003(3) 0.013(2) -0.003(3)
C23 0.047(4) 0.063(5) 0.063(7) -0.022(5) 0.017(5) -0.015(4)
C24 0.052(3) 0.050(4) 0.067(10) 0.007(5) 0.038(8) -0.004(4)
N5 0.049(8) 0.038(10) 0.074(11) 0.005(6) 0.019(7) 0.005(5)
C22A 0.058(3) 0.053(4) 0.043(3) 0.003(3) 0.013(2) -0.003(3)
C23A 0.047(4) 0.063(5) 0.063(7) -0.022(5) 0.017(5) -0.015(4)
C24A 0.052(3) 0.050(4) 0.067(10) 0.007(5) 0.038(8) -0.004(4)
N5A 0.049(8) 0.038(10) 0.074(11) 0.005(6) 0.019(7) 0.005(5)
P1 0.0552(8) 0.0457(9) 0.0579(9) 0.0017(7) 0.0178(7) -0.0018(6)
F1 0.168(4) 0.062(2) 0.081(3) -0.004(2) 0.069(3) 0.011(2)
F2 0.099(3) 0.066(3) 0.119(3) 0.038(2) 0.010(2) 0.006(2)
F3 0.071(2) 0.099(3) 0.104(3) -0.025(2) 0.031(2) -0.032(2)
F4 0.059(2) 0.075(3) 0.173(4) 0.037(3) 0.026(2) -0.0051(18)
F5 0.085(2) 0.062(2) 0.086(2) -0.0081(19) -0.0070(19) 0.0195(18)
F6 0.159(4) 0.078(3) 0.062(2) -0.0231(19) 0.035(2) -0.035(3)

loop_
_atom_type_symbol
_atom_type_description
_atom_type_scat_dispersion_real
_atom_type_scat_dispersion_imag
_atom_type_scat_source
C C 0.0033 0.0016 'International Tables Vol C Tables 4.2.6.8 and 6.1.1.4'
H H 0.0000 0.0000 'International Tables Vol C Tables 4.2.6.8 and 6.1.1.4'
N N 0.0061 0.0033 'International Tables Vol C Tables 4.2.6.8 and 6.1.1.4'
O O 0.0106 0.0060 'International Tables Vol C Tables 4.2.6.8 and 6.1.1.4'
Br Br -0.2901 2.4595 'International Tables Vol C Tables 4.2.6.8 and 6.1.1.4'
Cu Cu 0.3201 1.2651 'International Tables Vol C Tables 4.2.6.8 and 6.1.1.4'
P P 0.1023 0.0942 'International Tables Vol C Tables 4.2.6.8 and 6.1.1.4'
F F 0.0171 0.0103 'International Tables Vol C Tables 4.2.6.8 and 6.1.1.4'

loop_
_geom_angle_atom_site_label_1
_geom_angle_atom_site_label_2
_geom_angle_atom_site_label_3
_geom_angle
O2 Cu1 O1 79.92(13)
O2 Cu1 N2 91.37(14)
O1 Cu1 N2 171.14(14)
O2 Cu1 N1 170.46(14)
O1 Cu1 N1 91.12(14)
N2 Cu1 N1 97.67(16)
C1 O1 Cu1 131.3(3)
C17 O2 Cu1 130.3(3)
C7 N1 C8 113.7(4)
C7 N1 Cu1 124.3(3)
C8 N1 Cu1 122.0(3)
C11 N2 C10 114.3(4)
C11 N2 Cu1 124.7(3)
C10 N2 Cu1 121.0(3)
C19 N3 C18 111.5(4)
C19 N3 C22 113.2(4)
C18 N3 C22 114.9(4)
C21 N4 C20 112.6(4)
O1 C1 C2 118.8(4)
O1 C1 C6 122.7(4)
C2 C1 C6 118.5(4)
C3 C2 C1 120.5(4)
C3 C2 C21 120.4(4)
C1 C2 C21 118.8(4)
C2 C3 C4 120.2(5)
C5 C4 C3 121.1(4)
C5 C4 Br1 120.4(4)
C3 C4 Br1 118.5(4)
C4 C5 C6 120.0(4)
C1 C6 C5 119.7(4)
C1 C6 C7 122.3(4)
C5 C6 C7 118.0(4)
N1 C7 C6 128.3(4)
C9 C8 N1 114.6(4)
C10 C9 C8 115.6(5)
C9 C10 N2 113.3(4)
N2 C11 C12 127.5(4)
C17 C12 C13 120.7(4)
C17 C12 C11 122.1(4)
C13 C12 C11 117.2(4)
C14 C13 C12 119.7(5)
C13 C14 C15 120.8(4)
C13 C14 Br2 120.3(4)
C15 C14 Br2 118.9(4)
C16 C15 C14 120.3(4)
C15 C16 C17 120.4(4)
C15 C16 C18 120.0(4)
C17 C16 C18 119.6(4)
O2 C17 C12 123.7(4)
O2 C17 C16 118.3(4)
C12 C17 C16 118.0(4)
N3 C18 C16 113.8(4)
N3 C19 C20 111.0(4)
N4 C20 C19 111.1(4)
N4 C21 C2 113.7(4)
N3 C22 C23 105.4(4)
C24 C23 C22 112.4(7)
N5 C24 C23 174(2)
N5A C24A C23A 163(7)
F3 P1 F1 90.4(2)
F3 P1 F5 93.2(2)
F1 P1 F5 90.4(2)
F3 P1 F4 176.9(2)
F1 P1 F4 92.1(3)
F5 P1 F4 88.7(2)
F3 P1 F6 90.2(2)
F1 P1 F6 179.1(3)
F5 P1 F6 90.1(2)
F4 P1 F6 87.2(2)
F3 P1 F2 89.3(2)
F1 P1 F2 91.2(2)
F5 P1 F2 177.0(2)
F4 P1 F2 88.7(2)
F6 P1 F2 88.2(2)

loop_
_geom_bond_atom_site_label_1
_geom_bond_atom_site_label_2
_geom_bond_distance
Cu1 O2 1.914(3)
Cu1 O1 1.919(3)
Cu1 N2 1.971(4)
Cu1 N1 1.997(4)
Br1 C4 1.906(4)
Br2 C14 1.906(4)
O1 C1 1.305(5)
O2 C17 1.295(5)
N1 C7 1.284(6)
N1 C8 1.486(6)
N2 C11 1.294(6)
N2 C10 1.481(6)
N3 C19 1.454(6)
N3 C18 1.469(6)
N3 C22 1.474(6)
N4 C21 1.484(6)
N4 C20 1.497(6)
C1 C2 1.403(6)
C1 C6 1.411(6)
C2 C3 1.380(6)
C2 C21 1.506(6)
C3 C4 1.387(7)
C4 C5 1.351(7)
C5 C6 1.414(6)
C6 C7 1.441(7)
C8 C9 1.476(5)
C9 C10 1.476(5)
C11 C12 1.435(7)
C12 C17 1.397(6)
C12 C13 1.415(6)
C13 C14 1.359(7)
C14 C15 1.393(7)
C15 C16 1.382(6)
C16 C17 1.420(6)
C16 C18 1.503(7)
C19 C20 1.508(7)
C22 C23 1.484(6)
C23 C24 1.480(6)
C24 N5 1.20(3)
C23A C24A 1.483(6)
C24A N5A 1.04(9)
P1 F3 1.560(3)
P1 F1 1.561(4)
P1 F5 1.582(4)
P1 F4 1.587(4)
P1 F6 1.597(4)
P1 F2 1.598(4)

loop_
_geom_hbond_atom_site_label_D
_geom_hbond_atom_site_label_H
_geom_hbond_atom_site_label_A
_geom_hbond_distance_DH
_geom_hbond_distance_HA
_geom_hbond_distance_DA
_geom_hbond_angle_DHA
N4 H4A F2 0.92 2.29 3.176(6) 162.3
N4 H4A F4 0.92 2.54 3.228(6) 131.8
N4 H4A F6 0.92 2.43 3.198(6) 141.5
N4 H4B O1 0.92 2.05 2.720(5) 128.1
